data_1516013
loop_
_publ_author_name
'Zhang, Yao'
'Wang, Jun-Song'
'Wei, Dan-Dan'
'Gu, Yu-Cheng'
'Wang, Xiao-Bing'
'Kong, Ling-Yi'

_publ_section_title
;
 Bioactive terpenoids from the fruits of Aphanamixis grandifolia.
;
_journal_issue 6
_journal_name_full 'Journal of natural products'
_journal_page_first 1191
_journal_page_last 1195
_journal_paper_doi 10.1021/np400126q
_journal_volume 76
_journal_year 2013
_chemical_absolute_configuration ad
_chemical_formula_sum 'C26 H34 O7'
_chemical_formula_weight 458.53
_space_group_IT_number 19
_symmetry_cell_setting orthorhombic
_symmetry_space_group_name_Hall 'P 2ac 2ab'
_symmetry_space_group_name_H-M 'P 21 21 21'
_atom_sites_solution_hydrogens geom
_atom_sites_solution_primary direct
_atom_sites_solution_secondary difmap
_audit_creation_method SHELXL-97
_cell_angle_alpha 90.00
_cell_angle_beta 90.00
_cell_angle_gamma 90.00
_cell_formula_units_Z 4
_cell_length_a 8.06300(10)
_cell_length_b 14.9648(2)
_cell_length_c 20.7157(2)
_cell_measurement_reflns_used 6951
_cell_measurement_temperature 150(2)
_cell_measurement_theta_max 69.7568
_cell_measurement_theta_min 5.1891
_cell_volume 2499.58(5)
_computing_cell_refinement 'CrysAlisPro (Oxford Diffraction Ltd.)'
_computing_data_collection 'CrysAlisPro (Oxford Diffraction Ltd.)'
_computing_data_reduction 'CrysAlisPro (Oxford Diffraction Ltd.)'
_computing_molecular_graphics
;
 OLEX2: a complete structure solution, refinement and analysis program.
 Dolomanov et al., J. Appl. Cryst. (2009). 42, 339-341
;
_computing_publication_material
;
 OLEX2: a complete structure solution, refinement and analysis program.
 Dolomanov et al., J. Appl. Cryst. (2009). 42, 339-341
;
_computing_structure_refinement 'SHELXL-97 (Sheldrick, 1997)'
_computing_structure_solution 'SHELXS-97 (Sheldrick, 1997)'
_diffrn_ambient_temperature 150(2)
_diffrn_detector_area_resol_mean 15.9149
_diffrn_measured_fraction_theta_full 0.986
_diffrn_measured_fraction_theta_max 0.986
_diffrn_measurement_device_type 'Gemini S Ultra, Oxford Diffraction'
_diffrn_measurement_method '\w scans'
_diffrn_radiation_monochromator mirror
_diffrn_radiation_source 'Enhance Ultra (Cu) X-ray Source'
_diffrn_radiation_type CuK\a
_diffrn_radiation_wavelength 1.54184
_diffrn_reflns_av_R_equivalents 0.0179
_diffrn_reflns_av_sigmaI/netI 0.0271
_diffrn_reflns_limit_h_max 9
_diffrn_reflns_limit_h_min -6
_diffrn_reflns_limit_k_max 17
_diffrn_reflns_limit_k_min -14
_diffrn_reflns_limit_l_max 24
_diffrn_reflns_limit_l_min -19
_diffrn_reflns_number 7798
_diffrn_reflns_theta_full 66.57
_diffrn_reflns_theta_max 66.57
_diffrn_reflns_theta_min 5.19
_exptl_absorpt_coefficient_mu 0.718
_exptl_absorpt_correction_T_max 0.8028
_exptl_absorpt_correction_T_min 0.7621
_exptl_absorpt_correction_type multi-scan
_exptl_absorpt_process_details
;
 CrysAlisPro, Oxford Diffraction Ltd.,
 Version 1.171.34.44 (release 25-10-2010 CrysAlis171 .NET)
 (compiled Oct 25 2010,18:11:34)
 Empirical absorption correction using spherical harmonics,
 implemented in SCALE3 ABSPACK scaling algorithm.
;
_exptl_crystal_density_diffrn 1.218
_exptl_crystal_density_method 'not measured'
_exptl_crystal_F_000 984
_exptl_crystal_size_max 0.40
_exptl_crystal_size_mid 0.34
_exptl_crystal_size_min 0.32
_refine_diff_density_max 0.283
_refine_diff_density_min -0.319
_refine_diff_density_rms 0.039
_refine_ls_abs_structure_details 'Flack H D (1983), Acta Cryst. A39, 876-881'
_refine_ls_abs_structure_Flack -0.02(17)
_refine_ls_extinction_method none
_refine_ls_goodness_of_fit_ref 1.002
_refine_ls_hydrogen_treatment constr
_refine_ls_matrix_type full
_refine_ls_number_parameters 306
_refine_ls_number_reflns 4227
_refine_ls_number_restraints 1
_refine_ls_restrained_S_all 1.004
_refine_ls_R_factor_all 0.0391
_refine_ls_R_factor_gt 0.0385
_refine_ls_shift/su_max 0.000
_refine_ls_shift/su_mean 0.000
_refine_ls_structure_factor_coef Fsqd
_refine_ls_weighting_details
;
calc w=1/[\s^2^(Fo^2^)+(0.0861P)^2^+0.2517P] where P=(Fo^2^+2Fc^2^)/3
;
_refine_ls_weighting_scheme calc
_refine_ls_wR_factor_gt 0.1116
_refine_ls_wR_factor_ref 0.1128
_reflns_number_gt 4143
_reflns_number_total 4227
_reflns_threshold_expression >2sigma(I)
_cod_data_source_file np400126q_si_002.cif
_cod_data_source_block OY-F-2LT
_cod_depositor_comments
;
The following automatic conversions were performed:

'_symmetry_cell_setting' value 'Orthorhombic' changed to
'orthorhombic' according to
/usr/data/users/saulius/automatic-downloads/retrospective/ACS/lib/dictionaries/cif_core.dic
dictionary named 'cif_core.dic' version 2.4.2 from 2011-04-26.

Automatic conversion script
Id: cif_fix_values 2281 2013-09-26 08:29:07Z andrius 
;
_cod_database_code 1516013

loop_
_symmetry_equiv_pos_as_xyz
'x, y, z'
'-x+1/2, -y, z+1/2'
'x+1/2, -y+1/2, -z'
'-x, y+1/2, -z+1/2'

loop_
_atom_site_label
_atom_site_type_symbol
_atom_site_fract_x
_atom_site_fract_y
_atom_site_fract_z
_atom_site_U_iso_or_equiv
_atom_site_adp_type
_atom_site_occupancy
_atom_site_symmetry_multiplicity
_atom_site_calc_flag
_atom_site_refinement_flags
O3 O 0.50767(18) 0.75046(8) 0.01307(5) 0.0299(3) Uani 1 1 d .
H3 H 0.5350 0.7028 -0.0055 0.045 Uiso 1 1 calc R
O5 O 0.07891(15) 0.90504(8) 0.05490(6) 0.0277(3) Uani 1 1 d .
H5 H -0.0231 0.9152 0.0587 0.042 Uiso 1 1 calc R
O4 O 0.22981(17) 0.87487(9) 0.21998(6) 0.0316(3) Uani 1 1 d .
H4 H 0.1505 0.9002 0.2389 0.047 Uiso 1 1 calc R
O6 O 0.75648(17) 0.94815(10) 0.06417(7) 0.0383(3) Uani 1 1 d .
O2 O 0.28908(19) 0.49659(9) 0.18609(7) 0.0380(3) Uani 1 1 d .
O1 O 0.0482(2) 0.45611(12) 0.22266(11) 0.0707(6) Uani 1 1 d .
C9 C 0.3000(2) 0.78253(11) 0.12525(7) 0.0211(3) Uani 1 1 d .
H9 H 0.2599 0.7776 0.0797 0.025 Uiso 1 1 calc R
C7 C 0.5775(2) 0.75222(12) 0.07648(8) 0.0260(4) Uani 1 1 d .
H7 H 0.6949 0.7732 0.0734 0.031 Uiso 1 1 calc R
C14 C 0.4673(2) 0.90882(11) 0.07816(7) 0.0223(3) Uani 1 1 d .
H14 H 0.4594 0.8933 0.0313 0.027 Uiso 1 1 calc R
C13 C 0.3281(2) 0.97664(11) 0.09435(7) 0.0235(4) Uani 1 1 d .
C12 C 0.1633(2) 0.93276(11) 0.11279(8) 0.0242(4) Uani 1 1 d .
H12 H 0.0930 0.9779 0.1355 0.029 Uiso 1 1 calc R
C11 C 0.1798(2) 0.84980(11) 0.15622(8) 0.0251(4) Uani 1 1 d .
H11 H 0.0683 0.8208 0.1593 0.030 Uiso 1 1 calc R
C5 C 0.3991(2) 0.62196(11) 0.11167(7) 0.0239(3) Uani 1 1 d .
H5A H 0.3534 0.6241 0.0668 0.029 Uiso 1 1 calc R
C10 C 0.2833(2) 0.68417(11) 0.15238(8) 0.0244(4) Uani 1 1 d .
C18 C 0.3034(3) 1.03752(12) 0.03557(9) 0.0312(4) Uani 1 1 d .
H18C H 0.4069 1.0694 0.0263 0.047 Uiso 1 1 calc R
H18B H 0.2153 1.0808 0.0447 0.047 Uiso 1 1 calc R
H18A H 0.2721 1.0013 -0.0019 0.047 Uiso 1 1 calc R
C6 C 0.5762(2) 0.65878(11) 0.10619(8) 0.0270(4) Uani 1 1 d .
H6B H 0.6271 0.6611 0.1496 0.032 Uiso 1 1 calc R
H6A H 0.6435 0.6181 0.0791 0.032 Uiso 1 1 calc R
C30 C 0.5762(2) 0.83145(12) 0.18176(8) 0.0284(4) Uani 1 1 d .
H30C H 0.5236 0.8782 0.2078 0.043 Uiso 1 1 calc R
H30B H 0.6907 0.8488 0.1719 0.043 Uiso 1 1 calc R
H30A H 0.5763 0.7751 0.2059 0.043 Uiso 1 1 calc R
C1 C 0.1094(2) 0.65367(12) 0.13466(8) 0.0282(4) Uani 1 1 d .
H1 H 0.0409 0.6956 0.1129 0.034 Uiso 1 1 calc R
O7 O 0.2511(3) 1.26612(13) 0.16750(11) 0.0750(6) Uani 1 1 d U
C16 C 0.5886(2) 1.04132(13) 0.13311(10) 0.0366(4) Uani 1 1 d .
H16B H 0.6103 1.0988 0.1110 0.044 Uiso 1 1 calc R
H16A H 0.6595 1.0378 0.1721 0.044 Uiso 1 1 calc R
C15 C 0.6228(2) 0.96369(12) 0.08847(9) 0.0288(4) Uani 1 1 d .
C8 C 0.4787(2) 0.81915(11) 0.11823(7) 0.0223(3) Uani 1 1 d .
C17 C 0.4045(2) 1.03328(12) 0.15138(8) 0.0278(4) Uani 1 1 d .
H17 H 0.3978 0.9960 0.1914 0.033 Uiso 1 1 calc R
C2 C 0.0438(3) 0.57354(13) 0.14676(11) 0.0402(5) Uani 1 1 d .
H2 H -0.0618 0.5604 0.1288 0.048 Uiso 1 1 calc R
C28 C 0.3455(3) 0.46318(13) 0.07349(9) 0.0411(5) Uani 1 1 d .
H28A H 0.3490 0.3998 0.0854 0.062 Uiso 1 1 calc R
H28C H 0.4216 0.4740 0.0374 0.062 Uiso 1 1 calc R
H28B H 0.2324 0.4793 0.0606 0.062 Uiso 1 1 calc R
C19 C 0.3152(3) 0.67792(13) 0.22615(8) 0.0300(4) Uani 1 1 d .
H19A H 0.2297 0.6405 0.2461 0.045 Uiso 1 1 calc R
H19C H 0.3115 0.7379 0.2451 0.045 Uiso 1 1 calc R
H19B H 0.4246 0.6514 0.2338 0.045 Uiso 1 1 calc R
C20 C 0.3191(3) 1.12020(13) 0.16523(9) 0.0336(4) Uani 1 1 d .
C4 C 0.3972(2) 0.51959(12) 0.13097(8) 0.0281(4) Uani 1 1 d .
C29 C 0.5623(3) 0.48489(14) 0.15702(10) 0.0383(5) Uani 1 1 d .
H29A H 0.5478 0.4238 0.1731 0.057 Uiso 1 1 calc R
H29C H 0.6001 0.5235 0.1923 0.057 Uiso 1 1 calc R
H29B H 0.6450 0.4851 0.1224 0.057 Uiso 1 1 calc R
C23 C 0.1392(3) 1.21723(17) 0.20915(16) 0.0611(7) Uani 1 1 d U
H23 H 0.0518 1.2417 0.2343 0.073 Uiso 1 1 calc R
C22 C 0.1818(3) 1.13164(17) 0.20568(13) 0.0550(7) Uani 1 1 d .
H22 H 0.1264 1.0846 0.2277 0.066 Uiso 1 1 calc R
C3 C 0.1240(3) 0.50472(14) 0.18595(11) 0.0433(5) Uani 1 1 d .
C21 C 0.3551(4) 1.20477(14) 0.14357(11) 0.0495(6) Uani 1 1 d .
H21 H 0.4436 1.2182 0.1149 0.059 Uiso 1 1 calc R

loop_
_atom_site_aniso_label
_atom_site_aniso_U_11
_atom_site_aniso_U_22
_atom_site_aniso_U_33
_atom_site_aniso_U_23
_atom_site_aniso_U_13
_atom_site_aniso_U_12
O3 0.0439(7) 0.0239(6) 0.0218(6) -0.0014(5) 0.0069(5) 0.0064(6)
O5 0.0228(6) 0.0276(6) 0.0326(6) -0.0072(5) -0.0073(5) 0.0025(5)
O4 0.0362(7) 0.0368(7) 0.0217(6) -0.0058(5) 0.0045(5) 0.0061(6)
O6 0.0241(6) 0.0441(8) 0.0468(8) 0.0036(6) 0.0080(6) 0.0002(6)
O2 0.0421(8) 0.0349(7) 0.0370(7) 0.0129(6) 0.0148(6) 0.0052(6)
O1 0.0600(11) 0.0443(9) 0.1078(15) 0.0340(10) 0.0454(12) 0.0077(9)
C9 0.0226(8) 0.0213(7) 0.0194(7) -0.0014(6) 0.0006(6) 0.0015(7)
C7 0.0270(8) 0.0258(8) 0.0254(8) 0.0003(6) 0.0061(7) 0.0029(7)
C14 0.0208(8) 0.0242(8) 0.0221(7) -0.0009(6) 0.0014(6) -0.0004(7)
C13 0.0251(9) 0.0228(7) 0.0225(7) -0.0038(6) -0.0018(7) -0.0005(7)
C12 0.0215(8) 0.0241(8) 0.0272(7) -0.0085(6) -0.0007(7) 0.0019(7)
C11 0.0217(8) 0.0278(8) 0.0259(8) -0.0047(7) 0.0015(7) 0.0007(7)
C5 0.0289(9) 0.0224(8) 0.0206(7) 0.0020(6) 0.0027(7) 0.0024(7)
C10 0.0283(9) 0.0241(8) 0.0209(8) 0.0024(6) 0.0027(7) 0.0033(7)
C18 0.0333(10) 0.0264(8) 0.0340(9) 0.0005(7) -0.0035(8) 0.0020(8)
C6 0.0278(9) 0.0249(8) 0.0284(8) 0.0016(6) 0.0044(7) 0.0058(7)
C30 0.0257(9) 0.0330(9) 0.0266(8) -0.0018(7) -0.0032(7) 0.0032(7)
C1 0.0281(9) 0.0264(8) 0.0302(8) 0.0028(7) 0.0026(8) -0.0005(7)
O7 0.0979(16) 0.0445(10) 0.0825(14) -0.0183(9) -0.0146(11) 0.0179(10)
C16 0.0296(9) 0.0353(10) 0.0450(10) -0.0096(8) -0.0036(9) -0.0052(8)
C15 0.0241(9) 0.0297(9) 0.0327(8) 0.0035(7) -0.0022(7) -0.0003(8)
C8 0.0215(8) 0.0230(8) 0.0223(7) -0.0015(6) 0.0015(6) 0.0028(7)
C17 0.0279(9) 0.0254(8) 0.0300(8) -0.0075(7) -0.0042(7) -0.0003(8)
C2 0.0299(10) 0.0337(10) 0.0568(12) 0.0032(9) 0.0078(9) -0.0033(9)
C28 0.0636(14) 0.0253(9) 0.0344(9) 0.0028(7) 0.0005(10) -0.0038(9)
C19 0.0367(9) 0.0341(9) 0.0191(7) 0.0035(7) 0.0023(7) 0.0063(8)
C20 0.0340(10) 0.0292(9) 0.0376(9) -0.0129(8) -0.0069(8) 0.0009(8)
C4 0.0332(9) 0.0250(8) 0.0262(8) 0.0059(7) 0.0064(8) 0.0035(7)
C29 0.0394(11) 0.0324(9) 0.0431(10) 0.0141(8) 0.0021(9) 0.0067(9)
C23 0.0380(11) 0.0449(12) 0.1004(19) -0.0490(12) -0.0064(12) 0.0134(10)
C22 0.0475(13) 0.0426(12) 0.0747(16) -0.0302(12) 0.0218(13) -0.0097(11)
C3 0.0403(12) 0.0292(9) 0.0603(12) 0.0081(9) 0.0213(10) 0.0001(9)
C21 0.0748(17) 0.0259(9) 0.0479(11) -0.0050(9) 0.0023(12) 0.0023(11)

loop_
_atom_type_symbol
_atom_type_description
_atom_type_scat_dispersion_real
_atom_type_scat_dispersion_imag
_atom_type_scat_source
C C 0.0181 0.0091 'International Tables Vol C Tables 4.2.6.8 and 6.1.1.4'
H H 0.0000 0.0000 'International Tables Vol C Tables 4.2.6.8 and 6.1.1.4'
O O 0.0492 0.0322 'International Tables Vol C Tables 4.2.6.8 and 6.1.1.4'

loop_
_geom_angle_atom_site_label_1
_geom_angle_atom_site_label_2
_geom_angle_atom_site_label_3
_geom_angle
C7 O3 H3 109.5
C12 O5 H5 109.5
C11 O4 H4 109.5
C3 O2 C4 124.39(17)
C11 C9 C8 113.21(13)
C11 C9 C10 114.03(14)
C8 C9 C10 116.24(13)
C11 C9 H9 103.8
C8 C9 H9 103.8
C10 C9 H9 103.8
O3 C7 C6 110.53(14)
O3 C7 C8 108.89(14)
C6 C7 C8 111.38(13)
O3 C7 H7 108.7
C6 C7 H7 108.7
C8 C7 H7 108.7
C15 C14 C13 102.36(13)
C15 C14 C8 109.78(13)
C13 C14 C8 118.97(13)
C15 C14 H14 108.4
C13 C14 H14 108.4
C8 C14 H14 108.4
C12 C13 C18 109.88(15)
C12 C13 C14 113.70(13)
C18 C13 C14 108.14(14)
C12 C13 C17 112.47(13)
C18 C13 C17 109.02(14)
C14 C13 C17 103.34(13)
O5 C12 C13 109.02(13)
O5 C12 C11 107.18(13)
C13 C12 C11 114.63(14)
O5 C12 H12 108.6
C13 C12 H12 108.6
C11 C12 H12 108.6
O4 C11 C9 112.27(14)
O4 C11 C12 110.64(14)
C9 C11 C12 109.81(13)
O4 C11 H11 108.0
C9 C11 H11 108.0
C12 C11 H11 108.0
C6 C5 C10 112.41(14)
C6 C5 C4 112.01(14)
C10 C5 C4 115.71(13)
C6 C5 H5A 105.2
C10 C5 H5A 105.2
C4 C5 H5A 105.2
C1 C10 C19 111.88(15)
C1 C10 C5 103.97(13)
C19 C10 C5 113.31(14)
C1 C10 C9 105.81(13)
C19 C10 C9 113.06(14)
C5 C10 C9 108.13(13)
C13 C18 H18C 109.5
C13 C18 H18B 109.5
H18C C18 H18B 109.5
C13 C18 H18A 109.5
H18C C18 H18A 109.5
H18B C18 H18A 109.5
C7 C6 C5 111.38(14)
C7 C6 H6B 109.4
C5 C6 H6B 109.4
C7 C6 H6A 109.4
C5 C6 H6A 109.4
H6B C6 H6A 108.0
C8 C30 H30C 109.5
C8 C30 H30B 109.5
H30C C30 H30B 109.5
C8 C30 H30A 109.5
H30C C30 H30A 109.5
H30B C30 H30A 109.5
C2 C1 C10 126.20(17)
C2 C1 H1 116.9
C10 C1 H1 116.9
C21 O7 C23 105.33(19)
C15 C16 C17 105.47(15)
C15 C16 H16B 110.6
C17 C16 H16B 110.6
C15 C16 H16A 110.6
C17 C16 H16A 110.6
H16B C16 H16A 108.8
O6 C15 C16 124.34(18)
O6 C15 C14 125.01(17)
C16 C15 C14 110.65(15)
C30 C8 C7 107.00(13)
C30 C8 C9 115.85(14)
C7 C8 C9 107.62(13)
C30 C8 C14 112.09(14)
C7 C8 C14 106.64(12)
C9 C8 C14 107.20(13)
C20 C17 C16 115.02(16)
C20 C17 C13 115.45(15)
C16 C17 C13 103.57(14)
C20 C17 H17 107.4
C16 C17 H17 107.4
C13 C17 H17 107.4
C1 C2 C3 124.2(2)
C1 C2 H2 117.9
C3 C2 H2 117.9
C4 C28 H28A 109.5
C4 C28 H28C 109.5
H28A C28 H28C 109.5
C4 C28 H28B 109.5
H28A C28 H28B 109.5
H28C C28 H28B 109.5
C10 C19 H19A 109.5
C10 C19 H19C 109.5
H19A C19 H19C 109.5
C10 C19 H19B 109.5
H19A C19 H19B 109.5
H19C C19 H19B 109.5
C21 C20 C22 104.5(2)
C21 C20 C17 129.8(2)
C22 C20 C17 125.7(2)
O2 C4 C28 108.33(16)
O2 C4 C29 99.33(13)
C28 C4 C29 109.12(16)
O2 C4 C5 115.23(14)
C28 C4 C5 110.03(13)
C29 C4 C5 114.20(16)
C4 C29 H29A 109.5
C4 C29 H29C 109.5
H29A C29 H29C 109.5
C4 C29 H29B 109.5
H29A C29 H29B 109.5
H29C C29 H29B 109.5
C22 C23 O7 107.1(2)
C22 C23 H23 126.4
O7 C23 H23 126.4
C23 C22 C20 110.8(3)
C23 C22 H22 124.6
C20 C22 H22 124.6
O1 C3 O2 116.4(2)
O1 C3 C2 123.1(2)
O2 C3 C2 120.40(17)
O7 C21 C20 112.2(2)
O7 C21 H21 123.9
C20 C21 H21 123.9

loop_
_geom_bond_atom_site_label_1
_geom_bond_atom_site_label_2
_geom_bond_distance
O3 C7 1.429(2)
O3 H3 0.8400
O5 C12 1.440(2)
O5 H5 0.8400
O4 C11 1.431(2)
O4 H4 0.8400
O6 C15 1.212(2)
O2 C3 1.337(3)
O2 C4 1.477(2)
O1 C3 1.217(3)
C9 C11 1.538(2)
C9 C8 1.548(2)
C9 C10 1.581(2)
C9 H9 1.0000
C7 C6 1.528(2)
C7 C8 1.544(2)
C7 H7 1.0000
C14 C15 1.514(2)
C14 C13 1.550(2)
C14 C8 1.581(2)
C14 H14 1.0000
C13 C12 1.531(2)
C13 C18 1.534(2)
C13 C17 1.579(2)
C12 C11 1.539(2)
C12 H12 1.0000
C11 H11 1.0000
C5 C6 1.535(2)
C5 C10 1.565(2)
C5 C4 1.583(2)
C5 H5A 1.0000
C10 C1 1.519(3)
C10 C19 1.553(2)
C18 H18C 0.9800
C18 H18B 0.9800
C18 H18A 0.9800
C6 H6B 0.9900
C6 H6A 0.9900
C30 C8 1.544(2)
C30 H30C 0.9800
C30 H30B 0.9800
C30 H30A 0.9800
C1 C2 1.334(3)
C1 H1 0.9500
O7 C21 1.339(3)
O7 C23 1.447(4)
C16 C15 1.510(3)
C16 C17 1.537(3)
C16 H16B 0.9900
C16 H16A 0.9900
C17 C20 1.500(3)
C17 H17 1.0000
C2 C3 1.462(3)
C2 H2 0.9500
C28 C4 1.518(3)
C28 H28A 0.9800
C28 H28C 0.9800
C28 H28B 0.9800
C19 H19A 0.9800
C19 H19C 0.9800
C19 H19B 0.9800
C20 C21 1.374(3)
C20 C22 1.399(3)
C4 C29 1.528(3)
C29 H29A 0.9800
C29 H29C 0.9800
C29 H29B 0.9800
C23 C22 1.328(4)
C23 H23 0.9500
C22 H22 0.9500
C21 H21 0.9500

loop_
_geom_hbond_atom_site_label_D
_geom_hbond_atom_site_label_H
_geom_hbond_atom_site_label_A
_geom_hbond_distance_DH
_geom_hbond_distance_HA
_geom_hbond_distance_DA
_geom_hbond_angle_DHA
_geom_hbond_site_symmetry_A
O3 H3 O5 0.84 1.94 2.7798(17) 173.8 3_565
O5 H5 O6 0.84 1.85 2.6855(18) 174.6 1_455
O4 H4 O1 0.84 1.98 2.814(2) 175.2 4

loop_
_geom_torsion_atom_site_label_1
_geom_torsion_atom_site_label_2
_geom_torsion_atom_site_label_3
_geom_torsion_atom_site_label_4
_geom_torsion
C15 C14 C13 C12 -158.19(14)
C8 C14 C13 C12 -37.04(19)
C15 C14 C13 C18 79.50(16)
C8 C14 C13 C18 -159.36(14)
C15 C14 C13 C17 -35.98(15)
C8 C14 C13 C17 85.17(17)
C18 C13 C12 O5 41.85(17)
C14 C13 C12 O5 -79.51(16)
C17 C13 C12 O5 163.48(13)
C18 C13 C12 C11 161.96(14)
C14 C13 C12 C11 40.60(18)
C17 C13 C12 C11 -76.41(17)
C8 C9 C11 O4 -60.59(18)
C10 C9 C11 O4 75.30(18)
C8 C9 C11 C12 62.95(17)
C10 C9 C11 C12 -161.16(14)
O5 C12 C11 O4 -167.63(13)
C13 C12 C11 O4 71.24(17)
O5 C12 C11 C9 67.88(17)
C13 C12 C11 C9 -53.24(18)
C6 C5 C10 C1 162.67(14)
C4 C5 C10 C1 -66.90(17)
C6 C5 C10 C19 -75.63(18)
C4 C5 C10 C19 54.8(2)
C6 C5 C10 C9 50.53(17)
C4 C5 C10 C9 -179.05(14)
C11 C9 C10 C1 63.27(17)
C8 C9 C10 C1 -162.22(13)
C11 C9 C10 C19 -59.5(2)
C8 C9 C10 C19 74.99(19)
C11 C9 C10 C5 174.18(13)
C8 C9 C10 C5 -51.32(18)
O3 C7 C6 C5 -60.24(17)
C8 C7 C6 C5 60.95(18)
C10 C5 C6 C7 -57.51(17)
C4 C5 C6 C7 170.20(13)
C19 C10 C1 C2 -58.3(2)
C5 C10 C1 C2 64.3(2)
C9 C10 C1 C2 178.15(18)
C17 C16 C15 O6 -179.89(17)
C17 C16 C15 C14 0.4(2)
C13 C14 C15 O6 -157.04(18)
C8 C14 C15 O6 75.7(2)
C13 C14 C15 C16 22.63(18)
C8 C14 C15 C16 -104.65(16)
O3 C7 C8 C30 -170.13(14)
C6 C7 C8 C30 67.74(18)
O3 C7 C8 C9 64.75(16)
C6 C7 C8 C9 -57.39(17)
O3 C7 C8 C14 -50.01(17)
C6 C7 C8 C14 -172.14(14)
C11 C9 C8 C30 69.88(18)
C10 C9 C8 C30 -64.98(19)
C11 C9 C8 C7 -170.47(13)
C10 C9 C8 C7 54.66(17)
C11 C9 C8 C14 -56.09(17)
C10 C9 C8 C14 169.05(13)
C15 C14 C8 C30 32.70(18)
C13 C14 C8 C30 -84.63(18)
C15 C14 C8 C7 -84.08(16)
C13 C14 C8 C7 158.59(14)
C15 C14 C8 C9 160.88(13)
C13 C14 C8 C9 43.55(18)
C15 C16 C17 C20 -149.88(16)
C15 C16 C17 C13 -22.98(19)
C12 C13 C17 C20 -73.4(2)
C18 C13 C17 C20 48.7(2)
C14 C13 C17 C20 163.59(15)
C12 C13 C17 C16 159.99(15)
C18 C13 C17 C16 -77.89(18)
C14 C13 C17 C16 36.96(17)
C10 C1 C2 C3 7.2(3)
C16 C17 C20 C21 25.8(3)
C13 C17 C20 C21 -94.8(3)
C16 C17 C20 C22 -153.0(2)
C13 C17 C20 C22 86.4(3)
C3 O2 C4 C28 -59.1(2)
C3 O2 C4 C29 -172.93(19)
C3 O2 C4 C5 64.6(2)
C6 C5 C4 O2 129.21(16)
C10 C5 C4 O2 -1.4(2)
C6 C5 C4 C28 -107.99(18)
C10 C5 C4 C28 121.39(17)
C6 C5 C4 C29 15.11(19)
C10 C5 C4 C29 -115.50(17)
C21 O7 C23 C22 -1.5(3)
O7 C23 C22 C20 1.5(3)
C21 C20 C22 C23 -1.0(3)
C17 C20 C22 C23 178.1(2)
C4 O2 C3 O1 154.6(2)
C4 O2 C3 C2 -29.8(3)
C1 C2 C3 O1 142.1(3)
C1 C2 C3 O2 -33.2(3)
C23 O7 C21 C20 0.9(3)
C22 C20 C21 O7 0.0(3)
C17 C20 C21 O7 -179.1(2)
